data_7135190
loop_
_publ_author_name
'Xu, Zhe-Kun'
'Wang, Zhong-Xia'

_publ_section_title
;
 A low-dimensional ferrocenium lead-iodide perovskite ferroelastic with a
 narrow band gap.
;
_journal_issue 81
_journal_name_full 'Chemical communications (Cambridge, England)'
_journal_page_first 15810
_journal_page_last 15813
_journal_paper_doi 10.1039/d5cc03384e
_journal_volume 61
_journal_year 2025
_chemical_formula_moiety 'I3 Pb1, C4.998 Fe1, 0.714(C7)'
_chemical_formula_sum 'C9.99 Fe I3 Pb'
_chemical_formula_weight 763.78
_space_group_crystal_system hexagonal
_space_group_IT_number 194
_space_group_name_Hall '-P 6c 2c'
_space_group_name_H-M_alt 'P 63/m m c'
_atom_sites_solution_primary dual
_audit_creation_date 2023-09-06
_audit_creation_method
;
Olex2 1.3
(compiled 2020.11.12 svn.r5f609507 for OlexSys, GUI svn.r6226)
;
_audit_update_record
;
2025-10-15 deposited with the CCDC.	2025-10-15 downloaded from the CCDC.
;
_cell_angle_alpha 90
_cell_angle_beta 90
_cell_angle_gamma 120
_cell_formula_units_Z 2
_cell_length_a 10.9271(6)
_cell_length_b 10.9271(6)
_cell_length_c 8.1291(3)
_cell_measurement_reflns_used 1855
_cell_measurement_temperature 372.98(16)
_cell_measurement_theta_max 27.4990
_cell_measurement_theta_min 3.2910
_cell_volume 840.59(7)
_computing_cell_refinement 'CrysAlisPro 1.171.41.108a (Rigaku OD, 2021)'
_computing_data_collection 'CrysAlisPro 1.171.41.108a (Rigaku OD, 2021)'
_computing_data_reduction 'CrysAlisPro 1.171.41.108a (Rigaku OD, 2021)'
_computing_molecular_graphics 'Olex2 1.3 (Dolomanov et al., 2009)'
_computing_publication_material 'Olex2 1.3 (Dolomanov et al., 2009)'
_computing_structure_refinement 'SHELXL 2017/1 (Sheldrick, 2015)'
_computing_structure_solution 'SHELXT 2014/5 (Sheldrick, 2014)'
_diffrn_ambient_environment air
_diffrn_ambient_temperature 372.98(16)
_diffrn_detector 'Hybrid Pixel Array Detector'
_diffrn_detector_area_resol_mean 10.0000
_diffrn_detector_type HyPix
_diffrn_measured_fraction_theta_full 1.000
_diffrn_measured_fraction_theta_max 0.888
_diffrn_measurement_details
;
List of Runs (angles in degrees, time in seconds):

  # Type    Start    End  Width  t~exp~   \w     \q     \k     \f   Frames
#--------------------------------------------------------------------------
  1  \w      1.00  28.00   0.50    2.00    --   -5.21 -99.00 -30.00   54
  2  \w    -17.00  24.00   0.50    2.00    --   -5.21 -99.00 -60.00   82
  3  \w    -33.00  41.00   0.50    2.00    --   -5.21  88.00-156.00  148
;
_diffrn_measurement_device 'four-circle diffractometer'
_diffrn_measurement_device_type 'XtaLAB Synergy R, DW system, HyPix'
_diffrn_measurement_method '\w scans'
_diffrn_orient_matrix_type 'CrysAlisPro convention (1999,Acta A55,543-557)'
_diffrn_orient_matrix_UB_11 0.0620594000
_diffrn_orient_matrix_UB_12 0.0062653000
_diffrn_orient_matrix_UB_13 -0.0358254000
_diffrn_orient_matrix_UB_21 0.0360381000
_diffrn_orient_matrix_UB_22 0.0738157000
_diffrn_orient_matrix_UB_23 0.0151493000
_diffrn_orient_matrix_UB_31 0.0214704000
_diffrn_orient_matrix_UB_32 -0.0114489000
_diffrn_orient_matrix_UB_33 0.0781077000
_diffrn_radiation_monochromator mirror
_diffrn_radiation_probe x-ray
_diffrn_radiation_type 'Mo K\a'
_diffrn_radiation_wavelength 0.71073
_diffrn_reflns_av_R_equivalents 0.0480
_diffrn_reflns_av_unetI/netI 0.0191
_diffrn_reflns_Laue_measured_fraction_full 1.000
_diffrn_reflns_Laue_measured_fraction_max 0.888
_diffrn_reflns_limit_h_max 12
_diffrn_reflns_limit_h_min -15
_diffrn_reflns_limit_k_max 11
_diffrn_reflns_limit_k_min -14
_diffrn_reflns_limit_l_max 9
_diffrn_reflns_limit_l_min -11
_diffrn_reflns_number 3929
_diffrn_reflns_point_group_measured_fraction_full 1.000
_diffrn_reflns_point_group_measured_fraction_max 0.888
_diffrn_reflns_theta_full 25.242
_diffrn_reflns_theta_max 30.686
_diffrn_reflns_theta_min 2.152
_diffrn_source 'Rotating-anode X-ray tube'
_diffrn_source_type 'Rigaku (Mo) X-ray Source'
_exptl_absorpt_coefficient_mu 16.345
_exptl_absorpt_correction_T_max 1.00000
_exptl_absorpt_correction_T_min 0.06594
_exptl_absorpt_correction_type multi-scan
_exptl_absorpt_process_details
;
CrysAlisPro 1.171.41.108a (Rigaku Oxford Diffraction, 2021)
Empirical absorption correction using spherical harmonics,
implemented in SCALE3 ABSPACK scaling algorithm.
;
_exptl_crystal_colour 'dull dark green'
_exptl_crystal_colour_lustre dull
_exptl_crystal_colour_modifier dark
_exptl_crystal_colour_primary green
_exptl_crystal_density_diffrn 3.018
_exptl_crystal_description prism
_exptl_crystal_F_000 654
_exptl_crystal_size_max 0.1
_exptl_crystal_size_mid 0.1
_exptl_crystal_size_min 0.1
_refine_diff_density_max 1.211
_refine_diff_density_min -0.507
_refine_diff_density_rms 0.198
_refine_ls_extinction_method none
_refine_ls_goodness_of_fit_ref 1.040
_refine_ls_hydrogen_treatment undef
_refine_ls_matrix_type full
_refine_ls_number_parameters 57
_refine_ls_number_reflns 474
_refine_ls_number_restraints 338
_refine_ls_restrained_S_all 0.790
_refine_ls_R_factor_all 0.0694
_refine_ls_R_factor_gt 0.0529
_refine_ls_shift/su_max 0.000
_refine_ls_shift/su_mean 0.000
_refine_ls_structure_factor_coef Fsqd
_refine_ls_weighting_details 'w=1/[\s^2^(Fo^2^)+(0.0962P)^2^+1.4548P] where P=(Fo^2^+2Fc^2^)/3'
_refine_ls_weighting_scheme calc
_refine_ls_wR_factor_gt 0.1416
_refine_ls_wR_factor_ref 0.1525
_reflns_Friedel_coverage 0.000
_reflns_number_gt 352
_reflns_number_total 474
_reflns_threshold_expression 'I > 2\s(I)'
_cod_data_source_file d5cc03384e3.cif
_cod_data_source_block Fc_PbI3_373K
_cod_original_cell_volume 840.59(10)
_cod_database_code 7135190
_shelx_shelxl_version_number 2017/1
_chemical_oxdiff_formula 'C H Fe I Pb'
_chemical_oxdiff_usercomment \
_shelx_space_group_comment
;
The symmetry employed for this shelxl refinement is uniquely defined
by the following loop, which should always be used as a source of
symmetry information in preference to the above space-group names.
They are only intended as comments.
;
_shelx_estimated_absorpt_t_max 0.292
_shelx_estimated_absorpt_t_min 0.292
_reflns_odcompleteness_completeness 100.00
_reflns_odcompleteness_iscentric 1
_reflns_odcompleteness_theta 26.32
_olex2_refinement_description
;
1. Restrained distances
 Fe1-C1 = Fe1-C8
 1.98 with sigma of 0.02
 C1-C2 = C1-C3 = C1-C4 = C1-C5 = C1-C6 = C1-C7
 1.9 with sigma of 0.02
 C2-C9 = C3-C10 = C4-C11 = C5-C12 = C6-C13 = C7-C14
 2.13 with sigma of 0.02
 Fe1-C2 = Fe1-C3 = Fe1-C4 = Fe1-C5 = Fe1-C6 = Fe1-C7 = Fe1-C9 = Fe1-C10 = Fe1-
 C11 = Fe1-C12 = Fe1-C13 = Fe1-C14
 1.95 with sigma of 0.02
 C8-C9 = C8-C10 = C8-C11 = C8-C12 = C8-C13 = C8-C14
 2 with sigma of 0.03
 C2-C3 = C3-C4 = C4-C5 = C5-C6 = C6-C7 = C7-C2
 1.6 with sigma of 0.15
 C9-C10 = C10-C11 = C11-C12 = C12-C13 = C13-C14 = C14-C9
 1.6 with sigma of 0.15
2. Uiso/Uaniso restraints and constraints
Uanis(C8) = Uanis(C10) = Uanis(C11) = Uanis(C9) = Uanis(C12) = Uanis(C14) =
Uanis(C13) = Uanis(C1) = Uanis(C4) = Uanis(C3) = Uanis(C5) = Uanis(C6) =
Uanis(C7) = Uanis(C2)
3. Rigid body (RIGU) restrains
 Fe1, C1, C6, C3, C4, C2, C5, C7, C10, C9, C14, C11, C13, C12, C8
 with sigma for 1-2 distances of 0.01 and sigma for 1-3 distances of 0.02
4. Others
 Fixed Sof: C1(0.0595) C6(0.0595) C3(0.0595) C4(0.0595) C2(0.0595) C5(0.0595)
 C7(0.0595) C10(0.0595) C9(0.0595) C14(0.0595) C11(0.0595) C13(0.0595)
 C12(0.0595) C8(0.0595)
;
_olex2_submission_special_instructions 'No special instructions were received'
_oxdiff_exptl_absorpt_empirical_details
;
Empirical correction (ABSPACK) includes:
- Absorption correction using spherical harmonics
- Frame scaling
;
_oxdiff_exptl_absorpt_empirical_full_max 5.850
_oxdiff_exptl_absorpt_empirical_full_min 0.433

loop_
_space_group_symop_operation_xyz
'x, y, z'
'-y, x-y, z'
'-x+y, -x, z'
'-x, -y, z+1/2'
'y, -x+y, z+1/2'
'x-y, x, z+1/2'
'y, x, -z'
'x-y, -y, -z'
'-x, -x+y, -z'
'-y, -x, -z+1/2'
'-x+y, y, -z+1/2'
'x, x-y, -z+1/2'
'-x, -y, -z'
'y, -x+y, -z'
'x-y, x, -z'
'x, y, -z-1/2'
'-y, x-y, -z-1/2'
'-x+y, -x, -z-1/2'
'-y, -x, z'
'-x+y, y, z'
'x, x-y, z'
'y, x, z-1/2'
'x-y, -y, z-1/2'
'-x, -x+y, z-1/2'

loop_
_atom_site_label
_atom_site_type_symbol
_atom_site_fract_x
_atom_site_fract_y
_atom_site_fract_z
_atom_site_U_iso_or_equiv
_atom_site_adp_type
_atom_site_occupancy
_atom_site_site_symmetry_order
_atom_site_calc_flag
_atom_site_refinement_flags_posn
_atom_site_refinement_flags_adp
_atom_site_refinement_flags_occupancy
_atom_site_disorder_assembly
_atom_site_disorder_group
Pb1 Pb 0.000000 1.000000 0.500000 0.0729(5) Uani 1 12 d S T P . .
I1 I 0.26473(17) 1.13236(8) 0.750000 0.1188(7) Uani 1 4 d S T P . .
Fe1 Fe 0.666667 1.333333 0.250000 0.0770(11) Uani 1 12 d DS T P . .
C1 C 0.651(7) 1.397(6) 0.024(3) 0.088(7) Uani 0.0595 1 d D . P A -1
C6 C 0.675(15) 1.514(7) 0.207(6) 0.088(7) Uani 0.0595 1 d D . P A -1
C3 C 0.655(11) 1.227(6) 0.050(4) 0.088(7) Uani 0.0595 1 d D . P A -1
C4 C 0.508(5) 1.218(8) 0.102(6) 0.088(7) Uani 0.0595 1 d D . P A -1
C2 C 0.798(9) 1.358(14) 0.071(7) 0.088(7) Uani 0.0595 1 d D . P A -1
C5 C 0.509(8) 1.359(13) 0.182(6) 0.088(7) Uani 0.0595 1 d D . P A -1
C7 C 0.820(7) 1.502(8) 0.145(9) 0.088(7) Uani 0.0595 1 d D . P A -1
C10 C 0.593(10) 1.131(3) 0.286(6) 0.088(7) Uani 0.0595 1 d D . P A -1
C9 C 0.785(10) 1.250(11) 0.293(7) 0.088(7) Uani 0.0595 1 d D . P A -1
C14 C 0.846(4) 1.418(11) 0.371(8) 0.088(7) Uani 0.0595 1 d D . P A -1
C11 C 0.490(4) 1.206(8) 0.363(7) 0.088(7) Uani 0.0595 1 d D . P A -1
C13 C 0.735(13) 1.465(5) 0.437(6) 0.088(7) Uani 0.0595 1 d D . P A -1
C12 C 0.570(9) 1.368(11) 0.432(5) 0.088(7) Uani 0.0595 1 d D . P A -1
C8 C 0.672(7) 1.263(5) 0.476(3) 0.088(7) Uani 0.0595 1 d D . P A -1

loop_
_atom_site_aniso_label
_atom_site_aniso_U_11
_atom_site_aniso_U_22
_atom_site_aniso_U_33
_atom_site_aniso_U_23
_atom_site_aniso_U_13
_atom_site_aniso_U_12
Pb1 0.0877(6) 0.0877(6) 0.0431(6) 0.000 0.000 0.0439(3)
I1 0.0782(9) 0.1624(14) 0.0879(9) 0.000 0.000 0.0391(5)
Fe1 0.0725(15) 0.0725(15) 0.086(3) 0.000 0.000 0.0362(8)
C1 0.102(19) 0.105(18) 0.059(13) 0.001(12) 0.000(11) 0.054(15)
C6 0.102(19) 0.105(18) 0.059(13) 0.001(12) 0.000(11) 0.054(15)
C3 0.102(19) 0.105(18) 0.059(13) 0.001(12) 0.000(11) 0.054(15)
C4 0.102(19) 0.105(18) 0.059(13) 0.001(12) 0.000(11) 0.054(15)
C2 0.102(19) 0.105(18) 0.059(13) 0.001(12) 0.000(11) 0.054(15)
C5 0.102(19) 0.105(18) 0.059(13) 0.001(12) 0.000(11) 0.054(15)
C7 0.102(19) 0.105(18) 0.059(13) 0.001(12) 0.000(11) 0.054(15)
C10 0.102(19) 0.105(18) 0.059(13) 0.001(12) 0.000(11) 0.054(15)
C9 0.102(19) 0.105(18) 0.059(13) 0.001(12) 0.000(11) 0.054(15)
C14 0.102(19) 0.105(18) 0.059(13) 0.001(12) 0.000(11) 0.054(15)
C11 0.102(19) 0.105(18) 0.059(13) 0.001(12) 0.000(11) 0.054(15)
C13 0.102(19) 0.105(18) 0.059(13) 0.001(12) 0.000(11) 0.054(15)
C12 0.102(19) 0.105(18) 0.059(13) 0.001(12) 0.000(11) 0.054(15)
C8 0.102(19) 0.105(18) 0.059(13) 0.001(12) 0.000(11) 0.054(15)

loop_
_atom_type_symbol
_atom_type_description
_atom_type_scat_dispersion_real
_atom_type_scat_dispersion_imag
_atom_type_scat_source
C C 0.0033 0.0016 'International Tables Vol C Tables 4.2.6.8 and 6.1.1.4'
Fe Fe 0.3463 0.8444 'International Tables Vol C Tables 4.2.6.8 and 6.1.1.4'
I I -0.4742 1.8119 'International Tables Vol C Tables 4.2.6.8 and 6.1.1.4'
Pb Pb -3.3944 10.1111 'International Tables Vol C Tables 4.2.6.8 and 6.1.1.4'

loop_
_citation_id
_citation_doi
_citation_year
1 10.1039/D5CC03384E 2025

loop_
_geom_angle_atom_site_label_1
_geom_angle_atom_site_label_2
_geom_angle_atom_site_label_3
_geom_angle
_geom_angle_site_symmetry_1
_geom_angle_site_symmetry_3
_geom_angle_publ_flag
I1 Pb1 I1 180.0 . 13_576 ?
I1 Pb1 I1 84.53(3) 14_456 15_666 ?
I1 Pb1 I1 84.53(3) 2_675 3_465 ?
I1 Pb1 I1 95.47(3) . 14_456 ?
I1 Pb1 I1 95.47(3) 13_576 3_465 ?
I1 Pb1 I1 84.53(3) 13_576 14_456 ?
I1 Pb1 I1 84.53(3) 13_576 15_666 ?
I1 Pb1 I1 84.53(3) . 2_675 ?
I1 Pb1 I1 84.53(3) . 3_465 ?
I1 Pb1 I1 95.47(3) 13_576 2_675 ?
I1 Pb1 I1 95.47(3) 14_456 3_465 ?
I1 Pb1 I1 180.0 14_456 2_675 ?
I1 Pb1 I1 180.0 15_666 3_465 ?
I1 Pb1 I1 95.47(3) . 15_666 ?
I1 Pb1 I1 95.47(3) 2_675 15_666 ?
Pb1 I1 Pb1 78.10(4) . 4_575 ?
C6 Fe1 C3 114.0(12) . . ?
C6 Fe1 C4 97(3) . . ?
C6 Fe1 C2 94(4) . . ?
C6 Fe1 C5 54(4) . . ?
C6 Fe1 C7 52(4) . . ?
C6 Fe1 C10 161(5) . . ?
C6 Fe1 C9 142(5) . . ?
C6 Fe1 C14 95(4) . . ?
C6 Fe1 C11 109(5) . . ?
C6 Fe1 C13 65.7(8) . . ?
C6 Fe1 C12 73(4) . . ?
C3 Fe1 C2 45(4) . . ?
C4 Fe1 C3 48(3) . . ?
C4 Fe1 C2 89(4) . . ?
C4 Fe1 C13 146(5) . . ?
C4 Fe1 C12 102(3) . . ?
C5 Fe1 C3 93(4) . . ?
C5 Fe1 C4 50(4) . . ?
C5 Fe1 C2 113.9(13) . . ?
C5 Fe1 C7 98(3) . . ?
C5 Fe1 C14 145(5) . . ?
C5 Fe1 C11 67(3) . . ?
C5 Fe1 C13 99(4) . . ?
C5 Fe1 C12 65.8(9) . . ?
C7 Fe1 C3 88(4) . . ?
C7 Fe1 C4 113.8(13) . . ?
C7 Fe1 C2 47(4) . . ?
C7 Fe1 C14 65.9(8) . . ?
C7 Fe1 C13 79(4) . . ?
C7 Fe1 C12 116(4) . . ?
C10 Fe1 C3 65.6(9) . . ?
C10 Fe1 C4 69(3) . . ?
C10 Fe1 C2 97(4) . . ?
C10 Fe1 C5 108(5) . . ?
C10 Fe1 C7 143(5) . . ?
C10 Fe1 C14 102(4) . . ?
C10 Fe1 C11 55(3) . . ?
C10 Fe1 C13 120.1(15) . . ?
C10 Fe1 C12 98(4) . . ?
C9 Fe1 C3 75(3) . . ?
C9 Fe1 C4 113(4) . . ?
C9 Fe1 C2 65.7(8) . . ?
C9 Fe1 C5 162(5) . . ?
C9 Fe1 C7 93(4) . . ?
C9 Fe1 C10 56(4) . . ?
C9 Fe1 C14 52(4) . . ?
C9 Fe1 C11 104(3) . . ?
C9 Fe1 C13 96(4) . . ?
C9 Fe1 C12 120.1(15) . . ?
C14 Fe1 C3 117(5) . . ?
C14 Fe1 C4 164(5) . . ?
C14 Fe1 C2 80(4) . . ?
C14 Fe1 C13 49(4) . . ?
C14 Fe1 C12 92(4) . . ?
C11 Fe1 C3 103(3) . . ?
C11 Fe1 C4 65.8(9) . . ?
C11 Fe1 C2 147(4) . . ?
C11 Fe1 C7 162(4) . . ?
C11 Fe1 C14 119.8(16) . . ?
C11 Fe1 C13 92(4) . . ?
C11 Fe1 C12 49(4) . . ?
C13 Fe1 C3 164(5) . . ?
C13 Fe1 C2 119(5) . . ?
C13 Fe1 C12 47(4) . . ?
C12 Fe1 C3 149(5) . . ?
C12 Fe1 C2 163(4) . . ?
C6 C1 Fe1 60.2(8) . . ?
C6 C1 C4 101(4) . . ?
C6 C1 C7 54(4) . . ?
C3 C1 Fe1 60.6(9) . . ?
C3 C1 C6 120.6(14) . . ?
C3 C1 C4 50(4) . . ?
C3 C1 C2 47(4) . . ?
C3 C1 C5 97(4) . . ?
C3 C1 C7 92(4) . . ?
C4 C1 Fe1 60.3(9) . . ?
C2 C1 Fe1 60.6(8) . . ?
C2 C1 C6 98(4) . . ?
C2 C1 C4 93(4) . . ?
C2 C1 C5 120.5(14) . . ?
C2 C1 C7 49(4) . . ?
C5 C1 Fe1 60.2(9) . . ?
C5 C1 C6 56(4) . . ?
C5 C1 C4 52(4) . . ?
C5 C1 C7 103(4) . . ?
C7 C1 Fe1 60.2(8) . . ?
C7 C1 C4 119.9(15) . . ?
C1 C6 Fe1 62.6(9) . . ?
C5 C6 Fe1 63(2) . . ?
C5 C6 C1 62(2) . . ?
C7 C6 Fe1 64(2) . . ?
C7 C6 C1 63(2) . . ?
C7 C6 C5 116(3) . . ?
C1 C3 Fe1 62.5(9) . . ?
C4 C3 Fe1 65.6(18) . . ?
C4 C3 C1 65(2) . . ?
C2 C3 Fe1 67(2) . . ?
C2 C3 C1 66(2) . . ?
C2 C3 C4 123(3) . . ?
C1 C4 Fe1 62.5(9) . . ?
C3 C4 Fe1 66(2) . . ?
C3 C4 C1 64.7(19) . . ?
C3 C4 C5 120(3) . . ?
C5 C4 Fe1 64.7(19) . . ?
C5 C4 C1 64(2) . . ?
C1 C2 Fe1 62.5(9) . . ?
C3 C2 Fe1 67(2) . . ?
C3 C2 C1 66(2) . . ?
C3 C2 C7 124(3) . . ?
C7 C2 Fe1 66(2) . . ?
C7 C2 C1 65(2) . . ?
C1 C5 Fe1 62.6(9) . . ?
C6 C5 Fe1 63.0(19) . . ?
C6 C5 C1 62(2) . . ?
C4 C5 Fe1 65(2) . . ?
C4 C5 C1 64(2) . . ?
C4 C5 C6 117(3) . . ?
C1 C7 Fe1 62.6(9) . . ?
C6 C7 Fe1 64(2) . . ?
C6 C7 C1 63(2) . . ?
C2 C7 Fe1 67(2) . . ?
C2 C7 C1 65(2) . . ?
C2 C7 C6 120(3) . . ?
Fe1 C10 C8 61.0(9) . . ?
C9 C10 Fe1 62.0(19) . . ?
C9 C10 C8 62(2) . . ?
C11 C10 Fe1 63(2) . . ?
C11 C10 C9 115(3) . . ?
C11 C10 C8 63.0(19) . . ?
Fe1 C9 C8 61.0(9) . . ?
C10 C9 Fe1 62(2) . . ?
C10 C9 C8 63(2) . . ?
C14 C9 Fe1 64(2) . . ?
C14 C9 C10 117(3) . . ?
C14 C9 C8 64(2) . . ?
Fe1 C14 C8 60.9(9) . . ?
C9 C14 Fe1 64(2) . . ?
C9 C14 C8 64(2) . . ?
C13 C14 Fe1 66(2) . . ?
C13 C14 C9 121(3) . . ?
C13 C14 C8 65(2) . . ?
Fe1 C11 C8 61.0(9) . . ?
C10 C11 Fe1 62.6(18) . . ?
C10 C11 C8 63(2) . . ?
C12 C11 Fe1 66(2) . . ?
C12 C11 C10 119(3) . . ?
C12 C11 C8 66(2) . . ?
Fe1 C13 C8 61.0(9) . . ?
C14 C13 Fe1 65(2) . . ?
C14 C13 C8 66(2) . . ?
C12 C13 Fe1 66(2) . . ?
C12 C13 C14 124(3) . . ?
C12 C13 C8 67(3) . . ?
Fe1 C12 C8 60.9(9) . . ?
C11 C12 Fe1 65.2(19) . . ?
C11 C12 C8 66(2) . . ?
C13 C12 Fe1 66(2) . . ?
C13 C12 C11 124(3) . . ?
C13 C12 C8 66(2) . . ?
C10 C8 Fe1 58.7(9) . . ?
C10 C8 C14 100(4) . . ?
C9 C8 Fe1 58.7(8) . . ?
C9 C8 C10 55(4) . . ?
C9 C8 C14 52(4) . . ?
C14 C8 Fe1 58.7(8) . . ?
C11 C8 Fe1 58.7(9) . . ?
C11 C8 C10 54(3) . . ?
C11 C8 C9 101(3) . . ?
C11 C8 C14 116.7(16) . . ?
C13 C8 Fe1 59.1(9) . . ?
C13 C8 C10 117.7(13) . . ?
C13 C8 C9 95(4) . . ?
C13 C8 C14 48(4) . . ?
C13 C8 C11 91(4) . . ?
C13 C8 C12 47(4) . . ?
C12 C8 Fe1 59.0(9) . . ?
C12 C8 C10 96(3) . . ?
C12 C8 C9 117.3(14) . . ?
C12 C8 C14 90(4) . . ?
C12 C8 C11 49(4) . . ?

loop_
_geom_bond_atom_site_label_1
_geom_bond_atom_site_label_2
_geom_bond_distance
_geom_bond_site_symmetry_2
_geom_bond_publ_flag
Pb1 I1 3.2258(13) . ?
Pb1 I1 3.2258(13) 15_666 ?
Pb1 I1 3.2258(13) 2_675 ?
Pb1 I1 3.2258(13) 13_576 ?
Pb1 I1 3.2258(13) 3_465 ?
Pb1 I1 3.2258(13) 14_456 ?
Fe1 C6 1.96(2) . ?
Fe1 C3 1.97(2) . ?
Fe1 C4 1.96(2) . ?
Fe1 C2 1.97(2) . ?
Fe1 C5 1.96(2) . ?
Fe1 C7 1.96(2) . ?
Fe1 C10 1.96(2) . ?
Fe1 C9 1.96(2) . ?
Fe1 C14 1.96(2) . ?
Fe1 C11 1.96(2) . ?
Fe1 C13 1.96(2) . ?
Fe1 C12 1.97(2) . ?
C1 C6 1.90(2) . ?
C1 C3 1.89(2) . ?
C1 C4 1.90(2) . ?
C1 C2 1.89(2) . ?
C1 C5 1.89(2) . ?
C1 C7 1.90(2) . ?
C6 C5 1.77(11) . ?
C6 C7 1.73(12) . ?
C3 C4 1.61(11) . ?
C3 C2 1.52(11) . ?
C4 C5 1.66(11) . ?
C2 C7 1.58(12) . ?
C10 C9 1.84(11) . ?
C10 C11 1.80(10) . ?
C10 C8 1.99(3) . ?
C9 C14 1.73(12) . ?
C9 C8 1.99(3) . ?
C14 C13 1.63(12) . ?
C14 C8 1.99(3) . ?
C11 C12 1.63(11) . ?
C11 C8 1.99(3) . ?
C13 C12 1.57(12) . ?
C13 C8 1.98(3) . ?
C12 C8 1.99(3) . ?

loop_
_geom_torsion_atom_site_label_1
_geom_torsion_atom_site_label_2
_geom_torsion_atom_site_label_3
_geom_torsion_atom_site_label_4
_geom_torsion
_geom_torsion_site_symmetry_1
_geom_torsion_site_symmetry_2
_geom_torsion_site_symmetry_3
_geom_torsion_site_symmetry_4
_geom_torsion_publ_flag
Fe1 C1 C6 C5 -72.4(19) . . . . ?
Fe1 C1 C6 C7 73.0(18) . . . . ?
Fe1 C1 C3 C4 74.3(15) . . . . ?
Fe1 C1 C3 C2 -75.7(19) . . . . ?
Fe1 C1 C4 C3 -74.9(19) . . . . ?
Fe1 C1 C4 C5 73.7(16) . . . . ?
Fe1 C1 C2 C3 75.7(17) . . . . ?
Fe1 C1 C2 C7 -74.5(19) . . . . ?
Fe1 C1 C5 C6 72.3(16) . . . . ?
Fe1 C1 C5 C4 -73.9(19) . . . . ?
Fe1 C1 C7 C6 -72.9(19) . . . . ?
Fe1 C1 C7 C2 75.2(18) . . . . ?
Fe1 C6 C5 C1 -71.7(16) . . . . ?
Fe1 C6 C5 C4 -37(2) . . . . ?
Fe1 C6 C7 C1 71.1(17) . . . . ?
Fe1 C6 C7 C2 37.6(19) . . . . ?
Fe1 C3 C4 C1 69.6(14) . . . . ?
Fe1 C3 C4 C5 36.8(19) . . . . ?
Fe1 C3 C2 C1 -68.7(14) . . . . ?
Fe1 C3 C2 C7 -36(2) . . . . ?
Fe1 C4 C5 C1 70.3(15) . . . . ?
Fe1 C4 C5 C6 36.7(17) . . . . ?
Fe1 C2 C7 C1 -69.3(15) . . . . ?
Fe1 C2 C7 C6 -36.6(19) . . . . ?
Fe1 C10 C9 C14 34.1(18) . . . . ?
Fe1 C10 C9 C8 70.0(16) . . . . ?
Fe1 C10 C11 C12 -34(2) . . . . ?
Fe1 C10 C11 C8 -69.5(15) . . . . ?
Fe1 C9 C14 C13 34(2) . . . . ?
Fe1 C9 C14 C8 68.7(16) . . . . ?
Fe1 C14 C13 C12 32(2) . . . . ?
Fe1 C14 C13 C8 67.7(15) . . . . ?
Fe1 C11 C12 C13 -33(3) . . . . ?
Fe1 C11 C12 C8 -67.7(14) . . . . ?
Fe1 C13 C12 C11 33(2) . . . . ?
Fe1 C13 C12 C8 67.1(14) . . . . ?
C1 C6 C5 Fe1 71.7(16) . . . . ?
C1 C6 C5 C4 34.2(18) . . . . ?
C1 C6 C7 Fe1 -71.1(17) . . . . ?
C1 C6 C7 C2 -34(2) . . . . ?
C1 C3 C4 Fe1 -69.6(14) . . . . ?
C1 C3 C4 C5 -33(2) . . . . ?
C1 C3 C2 Fe1 68.7(14) . . . . ?
C1 C3 C2 C7 33(2) . . . . ?
C1 C4 C5 Fe1 -70.3(15) . . . . ?
C1 C4 C5 C6 -33.6(19) . . . . ?
C1 C2 C7 Fe1 69.3(15) . . . . ?
C1 C2 C7 C6 32.8(19) . . . . ?
C6 C1 C3 Fe1 5(7) . . . . ?
C6 C1 C3 C4 79(6) . . . . ?
C6 C1 C3 C2 -71(6) . . . . ?
C6 C1 C4 Fe1 -46(3) . . . . ?
C6 C1 C4 C3 -121(4) . . . . ?
C6 C1 C4 C5 28(3) . . . . ?
C6 C1 C2 Fe1 49(4) . . . . ?
C6 C1 C2 C3 125(4) . . . . ?
C6 C1 C2 C7 -26(3) . . . . ?
C6 C1 C5 Fe1 -72.3(16) . . . . ?
C6 C1 C5 C4 -146(2) . . . . ?
C6 C1 C7 Fe1 72.9(19) . . . . ?
C6 C1 C7 C2 148(3) . . . . ?
C3 C1 C6 Fe1 -5(7) . . . . ?
C3 C1 C6 C5 -77(6) . . . . ?
C3 C1 C6 C7 68(6) . . . . ?
C3 C1 C4 Fe1 74.9(19) . . . . ?
C3 C1 C4 C5 149(3) . . . . ?
C3 C1 C2 Fe1 -75.7(16) . . . . ?
C3 C1 C2 C7 -150(2) . . . . ?
C3 C1 C5 Fe1 50(3) . . . . ?
C3 C1 C5 C6 122(4) . . . . ?
C3 C1 C5 C4 -24(3) . . . . ?
C3 C1 C7 Fe1 -54(3) . . . . ?
C3 C1 C7 C6 -127(3) . . . . ?
C3 C1 C7 C2 21(2) . . . . ?
C3 C4 C5 Fe1 -37(2) . . . . ?
C3 C4 C5 C1 33(2) . . . . ?
C3 C4 C5 C6 0(3) . . . . ?
C3 C2 C7 Fe1 36(2) . . . . ?
C3 C2 C7 C1 -33(2) . . . . ?
C3 C2 C7 C6 0(3) . . . . ?
C4 C1 C6 Fe1 46(4) . . . . ?
C4 C1 C6 C5 -27(3) . . . . ?
C4 C1 C6 C7 119(3) . . . . ?
C4 C1 C3 Fe1 -74.3(15) . . . . ?
C4 C1 C3 C2 -150(2) . . . . ?
C4 C1 C2 Fe1 -53(3) . . . . ?
C4 C1 C2 C3 23(2) . . . . ?
C4 C1 C2 C7 -128(3) . . . . ?
C4 C1 C5 Fe1 73.9(19) . . . . ?
C4 C1 C5 C6 146(2) . . . . ?
C4 C1 C7 Fe1 -9(5) . . . . ?
C4 C1 C7 C6 -82(5) . . . . ?
C4 C1 C7 C2 66(5) . . . . ?
C4 C3 C2 Fe1 36(2) . . . . ?
C4 C3 C2 C1 -33(2) . . . . ?
C4 C3 C2 C7 0(4) . . . . ?
C2 C1 C6 Fe1 -49(4) . . . . ?
C2 C1 C6 C5 -122(4) . . . . ?
C2 C1 C6 C7 24(3) . . . . ?
C2 C1 C3 Fe1 75.7(19) . . . . ?
C2 C1 C3 C4 150(2) . . . . ?
C2 C1 C4 Fe1 53(3) . . . . ?
C2 C1 C4 C3 -22(3) . . . . ?
C2 C1 C4 C5 127(3) . . . . ?
C2 C1 C5 Fe1 6(6) . . . . ?
C2 C1 C5 C6 78(6) . . . . ?
C2 C1 C5 C4 -68(6) . . . . ?
C2 C1 C7 Fe1 -75.2(18) . . . . ?
C2 C1 C7 C6 -148(3) . . . . ?
C2 C3 C4 Fe1 -36(2) . . . . ?
C2 C3 C4 C1 33(2) . . . . ?
C2 C3 C4 C5 1(4) . . . . ?
C5 C1 C6 Fe1 72.4(19) . . . . ?
C5 C1 C6 C7 145(3) . . . . ?
C5 C1 C3 Fe1 -50(3) . . . . ?
C5 C1 C3 C4 25(3) . . . . ?
C5 C1 C3 C2 -125(3) . . . . ?
C5 C1 C4 Fe1 -73.7(16) . . . . ?
C5 C1 C4 C3 -149(3) . . . . ?
C5 C1 C2 Fe1 -6(6) . . . . ?
C5 C1 C2 C3 70(6) . . . . ?
C5 C1 C2 C7 -80(6) . . . . ?
C5 C1 C7 Fe1 44(4) . . . . ?
C5 C1 C7 C6 -29(3) . . . . ?
C5 C1 C7 C2 119(4) . . . . ?
C5 C6 C7 Fe1 -37.2(18) . . . . ?
C5 C6 C7 C1 33.8(17) . . . . ?
C5 C6 C7 C2 0(3) . . . . ?
C7 C1 C6 Fe1 -73.0(18) . . . . ?
C7 C1 C6 C5 -145(2) . . . . ?
C7 C1 C3 Fe1 54(3) . . . . ?
C7 C1 C3 C4 128(3) . . . . ?
C7 C1 C3 C2 -22(3) . . . . ?
C7 C1 C4 Fe1 9(5) . . . . ?
C7 C1 C4 C3 -66(5) . . . . ?
C7 C1 C4 C5 83(5) . . . . ?
C7 C1 C2 Fe1 74.5(19) . . . . ?
C7 C1 C2 C3 150(2) . . . . ?
C7 C1 C5 Fe1 -44(4) . . . . ?
C7 C1 C5 C6 28(3) . . . . ?
C7 C1 C5 C4 -118(4) . . . . ?
C7 C6 C5 Fe1 37.5(16) . . . . ?
C7 C6 C5 C1 -34.1(18) . . . . ?
C7 C6 C5 C4 0(3) . . . . ?
C10 C9 C14 Fe1 -33.5(19) . . . . ?
C10 C9 C14 C13 1(3) . . . . ?
C10 C9 C14 C8 35.2(19) . . . . ?
C10 C11 C12 Fe1 33(2) . . . . ?
C10 C11 C12 C13 0(4) . . . . ?
C10 C11 C12 C8 -35(2) . . . . ?
C9 C10 C11 Fe1 34.0(17) . . . . ?
C9 C10 C11 C12 0(4) . . . . ?
C9 C10 C11 C8 -36(2) . . . . ?
C9 C14 C13 Fe1 -34(2) . . . . ?
C9 C14 C13 C12 -1(4) . . . . ?
C9 C14 C13 C8 34(2) . . . . ?
C14 C13 C12 Fe1 -32(3) . . . . ?
C14 C13 C12 C11 1(4) . . . . ?
C14 C13 C12 C8 35(2) . . . . ?
C11 C10 C9 Fe1 -34(2) . . . . ?
C11 C10 C9 C14 0(3) . . . . ?
C11 C10 C9 C8 35.8(19) . . . . ?
C8 C10 C9 Fe1 -70.0(16) . . . . ?
C8 C10 C9 C14 -36(2) . . . . ?
C8 C10 C11 Fe1 69.5(15) . . . . ?
C8 C10 C11 C12 35(2) . . . . ?
C8 C9 C14 Fe1 -68.7(16) . . . . ?
C8 C9 C14 C13 -35(2) . . . . ?
C8 C14 C13 Fe1 -67.7(15) . . . . ?
C8 C14 C13 C12 -35(3) . . . . ?
C8 C11 C12 Fe1 67.7(14) . . . . ?
C8 C11 C12 C13 34(2) . . . . ?
C8 C13 C12 Fe1 -67.1(14) . . . . ?
C8 C13 C12 C11 -34(3) . . . . ?
